data_7118176
loop_
_publ_author_name
'Jan Wenz'
'Christoph A. Rettenmeier'
'Hubert Wadepohl'
'Lutz H. Gade'

_publ_section_title
;
 Catalytic C-F bond activation of geminal difluorocyclopropanes by
 nickel(I) complexes via a radical mechanism
;
_journal_name_full Chem.Commun.
_journal_page_first 202
_journal_paper_doi 10.1039/c5cc08950F
_journal_volume 52
_journal_year 2016
_chemical_absolute_configuration ad
_chemical_formula_moiety 'C15 H13 F'
_chemical_formula_sum 'C15 H13 F'
_chemical_formula_weight 212.25
_space_group_crystal_system monoclinic
_space_group_IT_number 9
_space_group_name_Hall 'C -2yc'
_space_group_name_H-M_alt 'C 1 c 1'
_symmetry_cell_setting monoclinic
_symmetry_Int_Tables_number 9
_symmetry_space_group_name_Hall 'C -2yc'
_symmetry_space_group_name_H-M 'C 1 c 1'
_atom_sites_solution_hydrogens mixed
_atom_sites_solution_primary iterative
_atom_sites_solution_secondary difmap
_audit_block_code ga_jw4
_audit_creation_date
;
'Tue Mar 10 13:40:16 2015'
;
_audit_creation_method
;
Olex2 1.2
(compiled 2015.01.26 svn.r3151 for OlexSys, GUI svn.r4998)
;
_audit_update_record
;
2015-09-25 deposited with the CCDC.
2015-11-09 downloaded from the CCDC.
;
_cell_angle_alpha 90
_cell_angle_beta 91.1751(15)
_cell_angle_gamma 90
_cell_formula_units_Z 4
_cell_length_a 7.74284(13)
_cell_length_b 17.2689(2)
_cell_length_c 8.39473(13)
_cell_measurement_reflns_used 12699
_cell_measurement_temperature 120(1)
_cell_measurement_theta_max 70.6640
_cell_measurement_theta_min 5.1250
_cell_volume 1122.23(3)
_computing_cell_refinement
;
CrysAlisPro, Agilent Technologies,
Version 1.171.37.35g (release 09-12-2014 CrysAlis171 .NET)
(compiled Dec  9 2014,15:38:47)
;
_computing_data_collection
;
CrysAlisPro, Agilent Technologies,
Version 1.171.37.35g (release 09-12-2014 CrysAlis171 .NET)
(compiled Dec  9 2014,15:38:47)
;
_computing_data_reduction
;
CrysAlisPro, Agilent Technologies,
Version 1.171.37.35g (release 09-12-2014 CrysAlis171 .NET)
(compiled Dec  9 2014,15:38:47)
;
_computing_molecular_graphics 'Olex2 (Dolomanov et al., 2009)'
_computing_publication_material 'encif (Wadepohl, 2009-14); encifer 1.5 (CCDC, 2014)'
_computing_structure_refinement 'ShelXL (Sheldrick, 2008)'
_computing_structure_solution 'SUPERFLIP (Palatinus, 2007-2009)'
_diffrn_ambient_environment 'perfluoro polyether oil / N~2~'
_diffrn_ambient_temperature 120(1)
_diffrn_detector 'CCD plate'
_diffrn_detector_area_resol_mean 7.9621
_diffrn_detector_type Eos
_diffrn_measured_fraction_theta_full 0.997
_diffrn_measured_fraction_theta_max 0.988
_diffrn_measurement_details
;
  1 omega  -20.00   14.00   1.0000    2.0000
omega____ theta____ kappa____ phi______ frames
    -        0.0000   77.0000  -30.0000 34

  2 omega   33.00   61.00   1.0000    2.0000
omega____ theta____ kappa____ phi______ frames
    -        0.0000   77.0000  120.0000 28

  3 omega  -28.00    9.00   1.0000    2.0000
omega____ theta____ kappa____ phi______ frames
    -        0.0000   77.0000  120.0000 37

  4 omega  -68.00  -43.00   1.0000    2.0000
omega____ theta____ kappa____ phi______ frames
    -        0.0000  -57.0000  120.0000 25

  5 omega   26.00   53.00   1.0000    2.0000
omega____ theta____ kappa____ phi______ frames
    -        0.0000   77.0000  -30.0000 27

  6 omega  -17.00   21.00   1.0000    2.0000
omega____ theta____ kappa____ phi______ frames
    -        0.0000  -57.0000  120.0000 38

  7 omega   -2.00   23.00   1.0000    4.0000
omega____ theta____ kappa____ phi______ frames
    -       30.0000   80.0000  -11.0389 25

  8 omega    5.00   32.00   1.0000    4.0000
omega____ theta____ kappa____ phi______ frames
    -       30.0000   69.0000  141.7096 27

  9 omega    7.00   32.00   1.0000    4.0000
omega____ theta____ kappa____ phi______ frames
    -       38.0000   78.0000 -135.5313 25

 10 omega   11.00   38.00   1.0000    4.0000
omega____ theta____ kappa____ phi______ frames
    -       42.0000   79.0000  165.7183 27

 11 omega   13.00   40.00   1.0000    4.0000
omega____ theta____ kappa____ phi______ frames
    -       42.0000   75.0000   48.2451 27

 12 omega   70.00  112.00   1.0000    4.0000
omega____ theta____ kappa____ phi______ frames
    -       42.0000   75.0000   48.2451 42

 13 omega   16.00   45.00   1.0000    4.0000
omega____ theta____ kappa____ phi______ frames
    -       46.0000   79.0000  -48.9570 29

 14 omega   19.00   46.00   1.0000    4.0000
omega____ theta____ kappa____ phi______ frames
    -       50.0000   78.0000 -112.1569 27

 15 omega  -14.00   83.00   1.0000    4.0000
omega____ theta____ kappa____ phi______ frames
    -       54.0000  -77.0000   90.0000 97

 16 omega   25.00   50.00   1.0000    4.0000
omega____ theta____ kappa____ phi______ frames
    -       54.0000   77.0000  -30.0000 25

 17 omega  -16.00   27.00   1.0000    4.0000
omega____ theta____ kappa____ phi______ frames
    -       54.0000  -77.0000    0.0000 43

 18 omega   25.00   52.00   1.0000    4.0000
omega____ theta____ kappa____ phi______ frames
    -       54.0000   77.0000    0.0000 27

 19 omega   24.00   51.00   1.0000    4.0000
omega____ theta____ kappa____ phi______ frames
    -       54.0000   77.0000  150.0000 27

 20 omega   25.00   52.00   1.0000    4.0000
omega____ theta____ kappa____ phi______ frames
    -       54.0000   77.0000  120.0000 27

 21 omega  -12.00   85.00   1.0000    4.0000
omega____ theta____ kappa____ phi______ frames
    -       54.0000  -80.0000  -75.6100 97

 22 omega   91.00  120.00   1.0000    4.0000
omega____ theta____ kappa____ phi______ frames
    -       54.0000   77.0000   30.0000 29

 23 omega   32.00   81.00   1.0000    4.0000
omega____ theta____ kappa____ phi______ frames
    -       54.0000  -77.0000    0.0000 49

 24 omega  -16.00   76.00   1.0000    4.0000
omega____ theta____ kappa____ phi______ frames
    -       54.0000  -77.0000 -180.0000 92

 25 omega   25.00   52.00   1.0000    4.0000
omega____ theta____ kappa____ phi______ frames
    -       54.0000   77.0000   30.0000 27

 26 omega   28.00   55.00   1.0000    4.0000
omega____ theta____ kappa____ phi______ frames
    -       54.0000   77.0000   90.0000 27

 27 omega   25.00   54.00   1.0000    4.0000
omega____ theta____ kappa____ phi______ frames
    -       54.0000   77.0000   60.0000 29

 28 omega   34.00   64.00   1.0000    4.0000
omega____ theta____ kappa____ phi______ frames
    -       54.0000   57.0000 -150.0000 30

 29 omega   36.00   63.00   1.0000    4.0000
omega____ theta____ kappa____ phi______ frames
    -       58.0000   75.0000   -2.4890 27

 30 omega   56.00   83.00   1.0000    4.0000
omega____ theta____ kappa____ phi______ frames
    -       58.0000   58.0000  -60.7934 27

 31 omega   80.00  113.00   1.0000    4.0000
omega____ theta____ kappa____ phi______ frames
    -       58.0000   73.0000 -152.6063 33

 32 omega   31.00   64.00   1.0000    4.0000
omega____ theta____ kappa____ phi______ frames
    -       58.0000   73.0000 -141.6068 33

 33 omega   31.00   58.00   1.0000    4.0000
omega____ theta____ kappa____ phi______ frames
    -       58.0000   73.0000 -152.6063 27

 34 omega   53.00   80.00   1.0000    4.0000
omega____ theta____ kappa____ phi______ frames
    -       62.0000   51.0000  117.0057 27

 35 omega   38.00   65.00   1.0000    4.0000
omega____ theta____ kappa____ phi______ frames
    -       66.0000   76.0000  127.7226 27

 36 omega   38.00   64.00   1.0000    4.0000
omega____ theta____ kappa____ phi______ frames
    -       66.0000   76.0000 -101.3588 26

 37 omega   39.00   77.00   1.0000    4.0000
omega____ theta____ kappa____ phi______ frames
    -       66.0000   72.0000  -17.2532 38

 38 omega   51.00  111.00   1.0000    4.0000
omega____ theta____ kappa____ phi______ frames
    -       70.0000   40.0000  145.3008 60

 39 omega   51.00   89.00   1.0000    4.0000
omega____ theta____ kappa____ phi______ frames
    -       70.0000   58.0000  -87.7198 38

 40 omega   46.00   99.00   1.0000    4.0000
omega____ theta____ kappa____ phi______ frames
    -       70.0000   71.0000  156.9396 53

 41 omega   41.00   74.00   1.0000    4.0000
omega____ theta____ kappa____ phi______ frames
    -       70.0000   75.0000   22.7668 33

 42 omega   58.00   84.00   1.0000    4.0000
omega____ theta____ kappa____ phi______ frames
    -       78.0000   60.0000   61.6781 26

 43 omega   65.00   92.00   1.0000    4.0000
omega____ theta____ kappa____ phi______ frames
    -       78.0000   51.0000   91.9608 27

 44 omega   56.00  112.00   1.0000    4.0000
omega____ theta____ kappa____ phi______ frames
    -       78.0000   63.0000  -60.7604 56

 45 omega   57.00   93.00   1.0000    4.0000
omega____ theta____ kappa____ phi______ frames
    -       78.0000   52.0000  -57.7986 36

 46 omega   52.00   78.00   1.0000   16.0000
omega____ theta____ kappa____ phi______ frames
    -       82.0000   77.0000  108.1101 26

 47 omega   57.00  107.00   1.0000   16.0000
omega____ theta____ kappa____ phi______ frames
    -       86.0000   77.0000  -45.8553 50

 48 omega   68.00  117.00   1.0000   16.0000
omega____ theta____ kappa____ phi______ frames
    -       86.0000   57.0000   10.0889 49

 49 omega   64.00   92.00   1.0000   16.0000
omega____ theta____ kappa____ phi______ frames
    -       86.0000   66.0000  178.0174 28

 50 omega  112.00  140.00   1.0000   16.0000
omega____ theta____ kappa____ phi______ frames
    -       90.0000   53.0000 -160.9567 28

 51 omega   76.00  106.00   1.0000   16.0000
omega____ theta____ kappa____ phi______ frames
    -       90.0000   53.0000 -160.9567 30

 52 omega   76.00  102.00   1.0000   16.0000
omega____ theta____ kappa____ phi______ frames
    -       98.0000   67.0000  154.9102 26

 53 omega   83.00  111.00   1.0000   16.0000
omega____ theta____ kappa____ phi______ frames
    -      108.0000   77.0000  150.0000 28

 54 omega   80.00  107.00   1.0000   16.0000
omega____ theta____ kappa____ phi______ frames
    -      108.0000   77.0000  120.0000 27

 55 omega   78.00  163.00   1.0000   16.0000
omega____ theta____ kappa____ phi______ frames
    -      108.0000   77.0000 -180.0000 85

 56 omega  136.00  162.00   1.0000   16.0000
omega____ theta____ kappa____ phi______ frames
    -      108.0000   77.0000  -60.0000 26

 57 omega   79.00  129.00   1.0000   16.0000
omega____ theta____ kappa____ phi______ frames
    -      108.0000   77.0000  -60.0000 50

 58 omega   80.00  106.00   1.0000   16.0000
omega____ theta____ kappa____ phi______ frames
    -      108.0000   77.0000 -150.0000 26

 59 omega   86.00  175.00   1.0000   16.0000
omega____ theta____ kappa____ phi______ frames
    -      108.0000   64.0000  -90.0000 89

 60 omega   79.00  163.00   1.0000   16.0000
omega____ theta____ kappa____ phi______ frames
    -      108.0000   77.0000    0.0000 84

 61 omega   85.00  174.00   1.0000   16.0000
omega____ theta____ kappa____ phi______ frames
    -      108.0000   64.0000  -30.0000 89

 62 omega  116.00  177.00   1.0000   16.0000
omega____ theta____ kappa____ phi______ frames
    -      108.0000   77.0000  150.0000 61

 63 omega   86.00  175.00   1.0000   16.0000
omega____ theta____ kappa____ phi______ frames
    -      108.0000   64.0000  120.0000 89

 64 omega   56.00  101.00   1.0000   16.0000
omega____ theta____ kappa____ phi______ frames
    -      108.0000  -77.0000  -30.0000 45

 65 omega   87.00  114.00   1.0000   16.0000
omega____ theta____ kappa____ phi______ frames
    -      108.0000   64.0000 -180.0000 27

 66 omega   78.00  177.00   1.0000   16.0000
omega____ theta____ kappa____ phi______ frames
    -      108.0000   77.0000   30.0000 99

 67 omega   85.00  135.00   1.0000   16.0000
omega____ theta____ kappa____ phi______ frames
    -      108.0000   38.0000 -120.0000 50

 68 omega  134.00  170.00   1.0000   16.0000
omega____ theta____ kappa____ phi______ frames
    -      108.0000   64.0000 -150.0000 36

 69 omega   86.00  129.00   1.0000   16.0000
omega____ theta____ kappa____ phi______ frames
    -      108.0000   64.0000 -150.0000 43

 70 omega   86.00  111.00   1.0000   16.0000
omega____ theta____ kappa____ phi______ frames
    -      108.0000   64.0000    0.0000 25

 71 omega   66.00   94.00   1.0000   16.0000
omega____ theta____ kappa____ phi______ frames
    -      108.0000  -77.0000   30.0000 28

 72 omega   90.00  115.00   1.0000   16.0000
omega____ theta____ kappa____ phi______ frames
    -      108.0000   50.0000    0.0000 25

 73 omega   38.00  139.00   1.0000   16.0000
omega____ theta____ kappa____ phi______ frames
    -      108.0000  -79.0000  -63.8358 101

 74 omega   79.00  104.00   1.0000   16.0000
omega____ theta____ kappa____ phi______ frames
    -      108.0000   77.0000   90.0000 25

 75 omega   87.00  112.00   1.0000   16.0000
omega____ theta____ kappa____ phi______ frames
    -      108.0000   50.0000  -60.0000 25

 76 omega   65.00   92.00   1.0000   16.0000
omega____ theta____ kappa____ phi______ frames
    -      108.0000  -77.0000  150.0000 27

 77 omega   38.00   64.00   1.0000   16.0000
omega____ theta____ kappa____ phi______ frames
    -      108.0000  -77.0000  150.0000 26

 78 omega   86.00  157.00   1.0000   16.0000
omega____ theta____ kappa____ phi______ frames
    -      108.0000   64.0000 -120.0000 71

 79 omega  110.00  137.00   1.0000   16.0000
omega____ theta____ kappa____ phi______ frames
    -      108.0000  -77.0000 -150.0000 27

 80 omega   44.00  104.00   1.0000   16.0000
omega____ theta____ kappa____ phi______ frames
    -      108.0000  -77.0000 -150.0000 60

 81 omega   88.00  115.00   1.0000   16.0000
omega____ theta____ kappa____ phi______ frames
    -      108.0000   64.0000   60.0000 27

 82 omega   87.00  164.00   1.0000   16.0000
omega____ theta____ kappa____ phi______ frames
    -      108.0000   64.0000   90.0000 77

 83 omega   37.00  138.00   1.0000   16.0000
omega____ theta____ kappa____ phi______ frames
    -      108.0000  -79.0000   89.8360 101

 84 omega   82.00  110.00   1.0000   16.0000
omega____ theta____ kappa____ phi______ frames
    -      108.0000   38.0000  -60.0000 28

 85 omega  117.00  160.00   1.0000   16.0000
omega____ theta____ kappa____ phi______ frames
    -      108.0000   77.0000   60.0000 43

 86 omega   84.00  110.00   1.0000   16.0000
omega____ theta____ kappa____ phi______ frames
    -      108.0000   77.0000   60.0000 26

 87 omega   79.00  106.00   1.0000   16.0000
omega____ theta____ kappa____ phi______ frames
    -      108.0000   77.0000 -120.0000 27

 88 omega   63.00   90.00   1.0000   16.0000
omega____ theta____ kappa____ phi______ frames
    -      108.0000  -78.0000  177.2337 27

 89 omega  -44.00   73.00   1.0000    2.0000
omega____ theta____ kappa____ phi______ frames
    -        0.0000   19.0000 -150.0000 117

 90 omega  -11.00   88.00   1.0000    2.0000
omega____ theta____ kappa____ phi______ frames
    -       18.0000   75.0000  -15.0189 99

 91 omega   -3.00   90.00   1.0000    2.0000
omega____ theta____ kappa____ phi______ frames
    -       22.0000   69.0000   37.0363 93

 92 omega   -9.00   47.00   1.0000    2.0000
omega____ theta____ kappa____ phi______ frames
    -       22.0000   79.0000 -156.4420 56

 93 omega   15.00   47.00   1.0000    4.0000
omega____ theta____ kappa____ phi______ frames
    -       46.0000   79.0000  -48.9570 32

 94 phi      0.00  120.00   1.0000    4.0000
omega____ theta____ kappa____ phi______ frames
  54.0000   54.0000   40.0000     -     120

 95 omega   24.00  124.00   1.0000    4.0000
omega____ theta____ kappa____ phi______ frames
    -       54.0000   77.0000  120.0000 100

 96 phi      0.00  120.00   1.0000    4.0000
omega____ theta____ kappa____ phi______ frames
  40.0000   54.0000    0.0000     -     120

 97 phi      0.00  120.00   1.0000    4.0000
omega____ theta____ kappa____ phi______ frames
  54.0000   54.0000   20.0000     -     120

 98 omega  -19.00  127.00   1.0000    4.0000
omega____ theta____ kappa____ phi______ frames
    -       54.0000    0.0000  120.0000 146

 99 omega  -19.00  127.00   1.0000    4.0000
omega____ theta____ kappa____ phi______ frames
    -       54.0000    0.0000    0.0000 146

100 omega  -19.00  127.00   1.0000    4.0000
omega____ theta____ kappa____ phi______ frames
    -       54.0000    0.0000  120.0000 146

101 omega  -16.00   84.00   1.0000    4.0000
omega____ theta____ kappa____ phi______ frames
    -       54.0000  -77.0000  -60.0000 100

102 omega  -16.00   84.00   1.0000    4.0000
omega____ theta____ kappa____ phi______ frames
    -       54.0000  -77.0000  120.0000 100

103 omega  -19.00  127.00   1.0000    4.0000
omega____ theta____ kappa____ phi______ frames
    -       54.0000    0.0000  240.0000 146

104 phi      0.00  120.00   1.0000    4.0000
omega____ theta____ kappa____ phi______ frames
  54.0000   54.0000  -60.0000     -     120

105 phi      0.00  120.00   1.0000    4.0000
omega____ theta____ kappa____ phi______ frames
  54.0000   54.0000  -40.0000     -     120

106 phi      0.00  120.00   1.0000    4.0000
omega____ theta____ kappa____ phi______ frames
  54.0000   54.0000  -20.0000     -     120

107 omega   24.00  124.00   1.0000    4.0000
omega____ theta____ kappa____ phi______ frames
    -       54.0000   77.0000   90.0000 100

108 omega  -15.00   75.00   1.0000    4.0000
omega____ theta____ kappa____ phi______ frames
    -       54.0000  -57.0000 -180.0000 90

109 omega   24.00  124.00   1.0000    4.0000
omega____ theta____ kappa____ phi______ frames
    -       54.0000   77.0000  -30.0000 100

110 omega  -16.00   84.00   1.0000    4.0000
omega____ theta____ kappa____ phi______ frames
    -       54.0000  -77.0000   60.0000 100

111 omega  -19.00  127.00   1.0000    4.0000
omega____ theta____ kappa____ phi______ frames
    -       54.0000    0.0000  240.0000 146

112 omega  -19.00  127.00   1.0000    4.0000
omega____ theta____ kappa____ phi______ frames
    -       54.0000    0.0000    0.0000 146

113 omega   30.00  127.00   1.0000    4.0000
omega____ theta____ kappa____ phi______ frames
    -       58.0000   73.0000 -152.6063 97

114 omega   30.00  127.00   1.0000    4.0000
omega____ theta____ kappa____ phi______ frames
    -       58.0000   73.0000 -141.6068 97

115 omega   39.00  135.00   1.0000    4.0000
omega____ theta____ kappa____ phi______ frames
    -       66.0000   72.0000  -17.2532 96

116 omega   37.00  136.00   1.0000    4.0000
omega____ theta____ kappa____ phi______ frames
    -       66.0000   76.0000 -101.3588 99

117 omega   37.00  136.00   1.0000    4.0000
omega____ theta____ kappa____ phi______ frames
    -       66.0000   76.0000  127.7226 99

118 omega   41.00  140.00   1.0000    4.0000
omega____ theta____ kappa____ phi______ frames
    -       70.0000   75.0000   22.7668 99

119 omega   43.00  139.00   1.0000    4.0000
omega____ theta____ kappa____ phi______ frames
    -       70.0000   71.0000  156.9396 96

120 omega   49.00  139.00   1.0000    4.0000
omega____ theta____ kappa____ phi______ frames
    -       70.0000   58.0000  -87.7198 90

121 omega   52.00  144.00   1.0000    4.0000
omega____ theta____ kappa____ phi______ frames
    -       74.0000   50.0000   94.4446 92

122 omega   56.00  146.00   1.0000    4.0000
omega____ theta____ kappa____ phi______ frames
    -       78.0000   63.0000  -60.7604 90

123 omega   57.00  148.00   1.0000    4.0000
omega____ theta____ kappa____ phi______ frames
    -       78.0000   52.0000  -57.7986 91

124 omega   57.00  146.00   1.0000    4.0000
omega____ theta____ kappa____ phi______ frames
    -       78.0000   60.0000   61.6781 89

125 omega   78.00  167.00   1.0000   16.0000
omega____ theta____ kappa____ phi______ frames
    -      108.0000   77.0000    0.0000 89

126 omega   86.00  178.00   1.0000   16.0000
omega____ theta____ kappa____ phi______ frames
    -      108.0000   50.0000  -30.0000 92

127 omega   85.00  175.00   1.0000   16.0000
omega____ theta____ kappa____ phi______ frames
    -      108.0000   64.0000 -120.0000 90

128 omega   86.00  178.00   1.0000   16.0000
omega____ theta____ kappa____ phi______ frames
    -      108.0000   50.0000   60.0000 92

129 omega   38.00  104.00   1.0000   16.0000
omega____ theta____ kappa____ phi______ frames
    -      108.0000  -50.0000  -30.0000 66

130 omega   74.00  178.00   1.0000   16.0000
omega____ theta____ kappa____ phi______ frames
    -      108.0000   25.0000 -180.0000 104

131 omega   38.00  138.00   1.0000   16.0000
omega____ theta____ kappa____ phi______ frames
    -      108.0000  -77.0000 -120.0000 100

132 omega   35.00   94.00   1.0000   16.0000
omega____ theta____ kappa____ phi______ frames
    -      108.0000  -25.0000  120.0000 59

133 omega   35.00   94.00   1.0000   16.0000
omega____ theta____ kappa____ phi______ frames
    -      108.0000  -25.0000    0.0000 59

134 omega   35.00   94.00   1.0000   16.0000
omega____ theta____ kappa____ phi______ frames
    -      108.0000  -25.0000 -120.0000 59

135 omega   36.00   93.00   1.0000   16.0000
omega____ theta____ kappa____ phi______ frames
    -      108.0000  -38.0000 -120.0000 57

136 omega   37.00  139.00   1.0000   16.0000
omega____ theta____ kappa____ phi______ frames
    -      108.0000  -79.0000   89.8360 102

;
_diffrn_measurement_device 'four-circle diffractometer'
_diffrn_measurement_device_type 'Agilent SuperNova, Dual, Cu at zero, Eos'
_diffrn_measurement_method '\w and \p scans'
_diffrn_measurement_specimen_support 'polyimid foil'
_diffrn_orient_matrix_UB_11 -0.0207962000
_diffrn_orient_matrix_UB_12 -0.0874593000
_diffrn_orient_matrix_UB_13 0.0304183000
_diffrn_orient_matrix_UB_21 -0.0991557000
_diffrn_orient_matrix_UB_22 -0.0084393000
_diffrn_orient_matrix_UB_23 -0.1600785000
_diffrn_orient_matrix_UB_31 0.1712489000
_diffrn_orient_matrix_UB_32 -0.0154856000
_diffrn_orient_matrix_UB_33 -0.0845373000
_diffrn_radiation_monochromator mirror
_diffrn_radiation_probe x-ray
_diffrn_radiation_type 'Cu K\a'
_diffrn_radiation_wavelength 1.54184
_diffrn_reflns_av_R_equivalents 0.0441
_diffrn_reflns_av_unetI/netI 0.0196
_diffrn_reflns_Laue_measured_fraction_full 0.997
_diffrn_reflns_Laue_measured_fraction_max 0.988
_diffrn_reflns_limit_h_max 9
_diffrn_reflns_limit_h_min -9
_diffrn_reflns_limit_k_max 20
_diffrn_reflns_limit_k_min -20
_diffrn_reflns_limit_l_max 10
_diffrn_reflns_limit_l_min -10
_diffrn_reflns_number 20879
_diffrn_reflns_point_group_measured_fraction_full 0.952
_diffrn_reflns_point_group_measured_fraction_max 0.941
_diffrn_reflns_theta_full 67.684
_diffrn_reflns_theta_max 70.780
_diffrn_reflns_theta_min 5.122
_diffrn_source 'microfocus X-Ray tube'
_diffrn_source_type 'Agilent SuperNova (Cu) X-ray Source'
_exptl_absorpt_coefficient_mu 0.661
_exptl_absorpt_correction_T_max 0.980
_exptl_absorpt_correction_T_min 0.937
_exptl_absorpt_correction_type gaussian
_exptl_absorpt_process_details
;
CrysAlisPro, Agilent Technologies,
Version 1.171.37.35g (release 09-12-2014 CrysAlis171 .NET)
(compiled Dec  9 2014,15:38:47)
Numerical absorption correction based on gaussian integration over
            a multifaceted crystal model
Empirical absorption correction using spherical harmonics,
 implemented in SCALE3 ABSPACK scaling algorithm.
;
_exptl_crystal_colour colourless
_exptl_crystal_colour_primary colourless
_exptl_crystal_density_diffrn 1.256
_exptl_crystal_description irregular
_exptl_crystal_F_000 448
_exptl_crystal_size_max 0.158
_exptl_crystal_size_mid 0.079
_exptl_crystal_size_min 0.033
_refine_diff_density_max 0.126
_refine_diff_density_min -0.127
_refine_diff_density_rms 0.028
_refine_ls_abs_structure_details
;
 Flack x determined using 928 quotients [(I+)-(I-)]/[(I+)+(I-)]
 (Parsons, Flack and Wagner, Acta Cryst. B69 (2013) 249-259).
;
_refine_ls_abs_structure_Flack -0.06(5)
_refine_ls_extinction_coef .
_refine_ls_extinction_method none
_refine_ls_goodness_of_fit_ref 1.080
_refine_ls_hydrogen_treatment mixed
_refine_ls_matrix_type full
_refine_ls_number_parameters 177
_refine_ls_number_reflns 2047
_refine_ls_number_restraints 2
_refine_ls_restrained_S_all 1.079
_refine_ls_R_factor_all 0.0258
_refine_ls_R_factor_gt 0.0255
_refine_ls_shift/su_max 0.000
_refine_ls_shift/su_mean 0.000
_refine_ls_structure_factor_coef Fsqd
_refine_ls_weighting_details 'w=1/[\s^2^(Fo^2^)+(0.0362P)^2^+0.2792P] where P=(Fo^2^+2Fc^2^)/3'
_refine_ls_weighting_scheme calc
_refine_ls_wR_factor_gt 0.0654
_refine_ls_wR_factor_ref 0.0656
_reflns_Friedel_coverage 0.895
_reflns_Friedel_fraction_full 0.906
_reflns_Friedel_fraction_max 0.893
_reflns_number_gt 2020
_reflns_number_total 2047
_reflns_threshold_expression 'I > 2\s(I)'
_cod_data_source_file c5cc08950f2.cif
_cod_data_source_block ga_jw4
_cod_original_sg_symbol_H-M 'C c'
_cod_database_code 7118176
_audit_block_refno 2364
_audit_block_usercomment 'JWAA60, irregular, colourless'
_chemical_oxdiff_formula 'C15 H13 F'
_chemical_oxdiff_usercomment 'JWAA60, irregular, colourless'
_shelx_space_group_comment
;
The symmetry employed for this shelxl refinement is uniquely defined
by the following loop, which should always be used as a source of
symmetry information in preference to the above space-group names.
They are only intended as comments.
;
_shelx_estimated_absorpt_t_max 0.937
_shelx_estimated_absorpt_t_min 0.937
_reflns_odcompleteness_completeness 99.62
_reflns_odcompleteness_iscentric 1
_reflns_odcompleteness_theta 66.97
_shelxl_version_number 2014/7
_olex2_refinement_description
;
1. Fixed Uiso
 At 1.2 times of:
  All C(H) groups
 At 1.5 times of:
  All C(H,H,H) groups
2.a Idealised Me refined as rotating group with stretchable bonds:
 C15(H15A,H15B,H15C)
;
_olex2_submission_special_instructions 'No special instructions were received'
_cell_oxdiff_length_a 7.7443(2)
_cell_oxdiff_length_b 17.2671(4)
_cell_oxdiff_length_c 8.3942(2)
_cell_oxdiff_angle_alpha 89.9986(19)
_cell_oxdiff_angle_beta 91.197(2)
_cell_oxdiff_angle_gamma 90.012(2)
_cell_oxdiff_volume 1122.23(5)
_cell_oxdiff_measurement_reflns_used 12705

loop_
_symmetry_equiv_pos_as_xyz
'x, y, z'
'x, -y, z+1/2'
'x+1/2, y+1/2, z'
'x+1/2, -y+1/2, z+1/2'

loop_
_atom_site_label
_atom_site_type_symbol
_atom_site_fract_x
_atom_site_fract_y
_atom_site_fract_z
_atom_site_U_iso_or_equiv
_atom_site_adp_type
_atom_site_occupancy
_atom_site_site_symmetry_order
_atom_site_calc_flag
_atom_site_refinement_flags_posn
_atom_site_refinement_flags_adp
_atom_site_refinement_flags_occupancy
_atom_site_disorder_assembly
_atom_site_disorder_group
F F 0.15004(16) 0.15976(6) 0.41077(14) 0.0317(3) Uani 1 1 d . . . . .
C1 C 0.4891(2) 0.31120(10) 0.4252(2) 0.0214(4) Uani 1 1 d . . . . .
C2 C 0.2268(3) 0.23136(10) 0.4112(2) 0.0238(4) Uani 1 1 d . . . . .
C3 C 0.5089(2) 0.16481(10) 0.3934(2) 0.0213(4) Uani 1 1 d . . . . .
C4 C 0.6610(3) 0.15693(10) 0.4842(2) 0.0245(4) Uani 1 1 d . . . . .
H4 H 0.692(3) 0.1970(14) 0.560(3) 0.029 Uiso 1 1 d R . . . .
C5 C 0.3982(2) 0.23498(10) 0.4103(2) 0.0221(4) Uani 1 1 d . . . . .
C6 C 0.4621(3) 0.36040(11) 0.5538(2) 0.0243(4) Uani 1 1 d . . . . .
H6 H 0.385(3) 0.3459(13) 0.636(3) 0.029 Uiso 1 1 d R . . . .
C7 C 0.6669(3) 0.45178(11) 0.4517(2) 0.0282(4) Uani 1 1 d . . . . .
H7 H 0.726(3) 0.5000(15) 0.462(3) 0.034 Uiso 1 1 d R . . . .
C8 C 0.7650(3) 0.09171(11) 0.4694(2) 0.0280(4) Uani 1 1 d . . . . .
H8 H 0.870(3) 0.0873(14) 0.535(3) 0.034 Uiso 1 1 d R . . . .
C9 C 0.4665(3) 0.10669(10) 0.2829(2) 0.0246(4) Uani 1 1 d . . . . .
H9 H 0.370(3) 0.1138(13) 0.220(3) 0.030 Uiso 1 1 d R . . . .
C10 C 0.5505(3) 0.43005(11) 0.5666(2) 0.0278(4) Uani 1 1 d . . . . .
H10 H 0.532(3) 0.4634(13) 0.659(3) 0.033 Uiso 1 1 d R . . . .
C11 C 0.6961(3) 0.40275(11) 0.3241(2) 0.0289(4) Uani 1 1 d . . . . .
H11 H 0.779(3) 0.4183(15) 0.242(3) 0.035 Uiso 1 1 d R . . . .
C12 C 0.6090(3) 0.33264(11) 0.3123(2) 0.0263(4) Uani 1 1 d . . . . .
H12 H 0.630(3) 0.2969(14) 0.219(3) 0.032 Uiso 1 1 d R . . . .
C13 C 0.7198(3) 0.03383(11) 0.3607(2) 0.0292(4) Uani 1 1 d . . . . .
H13 H 0.795(3) -0.0115(15) 0.356(3) 0.035 Uiso 1 1 d R . . . .
C14 C 0.5718(3) 0.04234(11) 0.2667(2) 0.0287(4) Uani 1 1 d . . . . .
H14 H 0.542(4) 0.0032(14) 0.195(3) 0.034 Uiso 1 1 d R . . . .
C15 C 0.0935(3) 0.29299(12) 0.4109(2) 0.0297(4) Uani 1 1 d . . . . .
H15A H 0.0107(19) 0.2845(6) 0.3202(18) 0.045 Uiso 1 1 calc GR . . . .
H15B H 0.1501(9) 0.3444(8) 0.399(2) 0.045 Uiso 1 1 calc GR . . . .
H15C H 0.0303(17) 0.2914(6) 0.5130(19) 0.045 Uiso 1 1 calc GR . . . .

loop_
_atom_site_aniso_label
_atom_site_aniso_U_11
_atom_site_aniso_U_22
_atom_site_aniso_U_33
_atom_site_aniso_U_23
_atom_site_aniso_U_13
_atom_site_aniso_U_12
F 0.0271(6) 0.0310(6) 0.0373(6) -0.0041(5) 0.0061(5) -0.0074(5)
C1 0.0219(10) 0.0209(8) 0.0212(9) 0.0015(6) -0.0016(7) 0.0020(7)
C2 0.0271(10) 0.0246(8) 0.0198(8) -0.0014(6) 0.0028(8) -0.0030(7)
C3 0.0228(10) 0.0204(8) 0.0208(9) 0.0025(7) 0.0054(7) -0.0043(7)
C4 0.0261(11) 0.0237(8) 0.0237(9) 0.0009(7) 0.0013(8) -0.0047(7)
C5 0.0249(10) 0.0232(8) 0.0182(9) -0.0001(6) 0.0019(8) -0.0015(7)
C6 0.0246(10) 0.0232(8) 0.0250(9) 0.0000(7) 0.0002(8) 0.0028(7)
C7 0.0268(11) 0.0198(8) 0.0376(10) 0.0035(7) -0.0067(9) -0.0014(7)
C8 0.0264(11) 0.0270(9) 0.0307(10) 0.0077(8) 0.0016(8) -0.0017(8)
C9 0.0219(10) 0.0263(9) 0.0258(10) -0.0019(7) 0.0033(8) -0.0046(7)
C10 0.0296(11) 0.0233(9) 0.0302(10) -0.0044(7) -0.0058(8) 0.0044(7)
C11 0.0280(11) 0.0283(10) 0.0304(10) 0.0089(8) 0.0012(9) -0.0030(8)
C12 0.0285(11) 0.0259(9) 0.0246(9) 0.0009(7) 0.0025(8) -0.0014(7)
C13 0.0281(11) 0.0216(9) 0.0385(11) 0.0048(7) 0.0108(9) 0.0010(8)
C14 0.0299(11) 0.0233(9) 0.0333(10) -0.0041(8) 0.0095(8) -0.0059(8)
C15 0.0248(10) 0.0350(10) 0.0293(10) -0.0018(8) 0.0015(8) 0.0027(8)

loop_
_atom_type_symbol
_atom_type_description
_atom_type_scat_dispersion_real
_atom_type_scat_dispersion_imag
_atom_type_scat_source
C C 0.0181 0.0091 'International Tables Vol C Tables 4.2.6.8 and 6.1.1.4'
H H 0.0000 0.0000 'International Tables Vol C Tables 4.2.6.8 and 6.1.1.4'
F F 0.0727 0.0534 'International Tables Vol C Tables 4.2.6.8 and 6.1.1.4'

loop_
_exptl_crystal_face_index_h
_exptl_crystal_face_index_k
_exptl_crystal_face_index_l
_exptl_crystal_face_perp_dist
_exptl_oxdiff_crystal_face_indexfrac_h
_exptl_oxdiff_crystal_face_indexfrac_k
_exptl_oxdiff_crystal_face_indexfrac_l
_exptl_oxdiff_crystal_face_x
_exptl_oxdiff_crystal_face_y
_exptl_oxdiff_crystal_face_z
-4 2 3 0.0554 -4.0035 2.0010 3.0005 -0.0005 -0.1002 -0.9702
1 3 5 0.0523 0.9958 2.9994 5.0004 -0.1309 -0.9245 -0.2986
4 -2 -3 0.0144 4.0035 -2.0010 -3.0005 0.0005 0.1002 0.9702
-4 6 2 0.0542 -4.0035 6.0007 2.0003 -0.3807 0.0261 -0.9476
2 10 -1 0.0159 1.9993 9.9986 -1.0006 -0.9465 -0.1225 0.2721
-2 -10 1 0.0170 -1.9993 -9.9986 1.0006 0.9465 0.1225 -0.2721
-5 -1 -2 0.0573 -4.9993 -0.9984 -1.9998 0.1305 0.8243 -0.6716

loop_
_geom_angle_atom_site_label_1
_geom_angle_atom_site_label_2
_geom_angle_atom_site_label_3
_geom_angle
_geom_angle_site_symmetry_1
_geom_angle_site_symmetry_3
C6 C1 C5 121.54(16) . .
C12 C1 C5 119.79(15) . .
C12 C1 C6 118.62(16) . .
F C2 C15 110.20(17) . .
C5 C2 F 118.38(16) . .
C5 C2 C15 131.42(17) . .
C4 C3 C5 120.43(16) . .
C4 C3 C9 118.38(17) . .
C9 C3 C5 121.15(17) . .
C3 C4 H4 119.1(14) . .
C8 C4 C3 120.89(17) . .
C8 C4 H4 120.0(14) . .
C2 C5 C1 120.60(16) . .
C2 C5 C3 122.53(16) . .
C3 C5 C1 116.87(16) . .
C1 C6 H6 120.3(14) . .
C10 C6 C1 120.47(19) . .
C10 C6 H6 119.2(14) . .
C10 C7 H7 119.3(16) . .
C10 C7 C11 119.41(18) . .
C11 C7 H7 121.2(16) . .
C4 C8 H8 119.5(15) . .
C4 C8 C13 120.06(19) . .
C13 C8 H8 120.5(15) . .
C3 C9 H9 117.6(15) . .
C14 C9 C3 120.57(18) . .
C14 C9 H9 121.8(15) . .
C6 C10 H10 119.6(15) . .
C7 C10 C6 120.54(17) . .
C7 C10 H10 119.9(15) . .
C7 C11 H11 119.5(14) . .
C7 C11 C12 120.0(2) . .
C12 C11 H11 120.5(14) . .
C1 C12 H12 119.1(14) . .
C11 C12 C1 120.90(18) . .
C11 C12 H12 120.0(14) . .
C8 C13 H13 117.6(14) . .
C14 C13 C8 119.38(19) . .
C14 C13 H13 123.0(14) . .
C9 C14 H14 120.6(16) . .
C13 C14 C9 120.67(18) . .
C13 C14 H14 118.7(16) . .
C2 C15 H15A 109.5 . .
C2 C15 H15B 109.5 . .
C2 C15 H15C 109.5 . .
H15A C15 H15B 109.5 . .
H15A C15 H15C 109.5 . .
H15B C15 H15C 109.5 . .

loop_
_geom_bond_atom_site_label_1
_geom_bond_atom_site_label_2
_geom_bond_distance
_geom_bond_site_symmetry_2
F C2 1.372(2) .
C1 C5 1.497(2) .
C1 C6 1.393(3) .
C1 C12 1.391(3) .
C2 C5 1.329(3) .
C2 C15 1.482(3) .
C3 C4 1.396(3) .
C3 C5 1.493(3) .
C3 C9 1.401(2) .
C4 H4 0.97(2) .
C4 C8 1.392(3) .
C6 H6 0.95(3) .
C6 C10 1.387(3) .
C7 H7 0.96(3) .
C7 C10 1.385(3) .
C7 C11 1.388(3) .
C8 H8 0.97(3) .
C8 C13 1.394(3) .
C9 H9 0.91(2) .
C9 C14 1.387(3) .
C10 H10 0.98(3) .
C11 H11 0.99(3) .
C11 C12 1.388(3) .
C12 H12 1.01(3) .
C13 H13 0.98(3) .
C13 C14 1.386(3) .
C14 H14 0.93(2) .
C15 H15A 0.996(16) .
C15 H15B 0.996(16) .
C15 H15C 0.996(16) .

loop_
_geom_torsion_atom_site_label_1
_geom_torsion_atom_site_label_2
_geom_torsion_atom_site_label_3
_geom_torsion_atom_site_label_4
_geom_torsion
_geom_torsion_site_symmetry_1
_geom_torsion_site_symmetry_2
_geom_torsion_site_symmetry_3
_geom_torsion_site_symmetry_4
F C2 C5 C1 -174.61(15) . . . .
F C2 C5 C3 5.9(2) . . . .
C1 C6 C10 C7 0.0(3) . . . .
C3 C4 C8 C13 1.3(3) . . . .
C3 C9 C14 C13 0.7(3) . . . .
C4 C3 C5 C1 41.2(2) . . . .
C4 C3 C5 C2 -139.32(18) . . . .
C4 C3 C9 C14 1.2(3) . . . .
C4 C8 C13 C14 0.7(3) . . . .
C5 C1 C6 C10 178.72(17) . . . .
C5 C1 C12 C11 -179.49(17) . . . .
C5 C3 C4 C8 179.92(18) . . . .
C5 C3 C9 C14 179.04(17) . . . .
C6 C1 C5 C2 56.2(2) . . . .
C6 C1 C5 C3 -124.27(18) . . . .
C6 C1 C12 C11 -2.1(3) . . . .
C7 C11 C12 C1 1.4(3) . . . .
C8 C13 C14 C9 -1.7(3) . . . .
C9 C3 C4 C8 -2.2(3) . . . .
C9 C3 C5 C1 -136.60(17) . . . .
C9 C3 C5 C2 42.9(3) . . . .
C10 C7 C11 C12 0.0(3) . . . .
C11 C7 C10 C6 -0.7(3) . . . .
C12 C1 C5 C2 -126.48(19) . . . .
C12 C1 C5 C3 53.0(2) . . . .
C12 C1 C6 C10 1.4(3) . . . .
C15 C2 C5 C1 6.2(3) . . . .
C15 C2 C5 C3 -173.28(18) . . . .
